data_4301713
loop_
_publ_author_name
'Christian Meermann'
'Karl W. T\"ornroos'
'Reiner Anwander'

_publ_contact_author_address
;
       Department of Chemistry,
       University of Bergen,
       Allegaten 41,
       N-5007 Bergen,
       Norway.
;
_publ_contact_author_email karl.tornroos@kj.uib.no
_publ_contact_author_fax '+47 55 58 3552'
_publ_contact_author_name
;
       Prof. Karl Wilhelm T\"ornroos
;
_publ_contact_author_phone '+47 55 58 9490'
_publ_section_title
;
Scandium SALEN Complexes Bearing Chloro, Aryloxo, and Hydroxo Ligands
;
_journal_name_full 'Inorganic Chemistry'
_journal_page_first 2561
_journal_page_last 2570
_journal_paper_doi 10.1021/ic802082b
_journal_volume 48
_journal_year 2009
_chemical_formula_moiety 'C70 H106 N4 O6 Sc2, 6(C6 H6)'
_chemical_formula_sum 'C106 H142 N4 O6 Sc2'
_chemical_formula_weight 1658.16
_chemical_name_systematic
; 
 ? 
;
_space_group_IT_number 2
_symmetry_cell_setting triclinic
_symmetry_space_group_name_Hall '-P 1'
_symmetry_space_group_name_H-M 'P -1'
_atom_sites_solution_hydrogens geom
_atom_sites_solution_primary direct
_atom_sites_solution_secondary difmap
_audit_creation_method SHELXL-97
_cell_angle_alpha 79.829(1)
_cell_angle_beta 73.811(1)
_cell_angle_gamma 83.451(1)
_cell_formula_units_Z 1
_cell_length_a 11.5238(4)
_cell_length_b 12.6700(4)
_cell_length_c 17.5146(6)
_cell_measurement_reflns_used 20110
_cell_measurement_temperature 123(2)
_cell_measurement_theta_max 27.511
_cell_measurement_theta_min 2.189
_cell_volume 2411.56(14)
_computing_cell_refinement
;
Bruker (2004). SAINT, version 6.45a, Bruker AXS Inc., Madison, 
Wisconsin, USA.
;
_computing_data_collection
;
Bruker (1999). SMART, version 5.054, Bruker AXS Inc., Madison, 
Wisconsin, USA.
;
_computing_data_reduction
;
Bruker (2004). SAINT, version 6.45a, Bruker AXS Inc., Madison, 
Wisconsin, USA.
;
_computing_molecular_graphics
;
Brandenburg, K. (2007). DIAMOND. Version 3.1. Crystal Impact GbR, Bonn, 
Germany.
;
_computing_publication_material
;
Bruker AXS (2003). SHELXTL. Version 6.14. Bruker AXS Inc., Madison, 
Wisconsin, USA.
;
_computing_structure_refinement
;
Sheldrick, G. M. (2008). Acta Crystallographica, A64, 112-122.
;
_computing_structure_solution
;     
Sheldrick, G. M. (2008). Acta Crystallographica, A64, 112-122.
;
_diffrn_ambient_temperature 123(2)
_diffrn_detector_area_resol_mean '48 \um'
_diffrn_measured_fraction_theta_full 0.999
_diffrn_measured_fraction_theta_max 0.999
_diffrn_measurement_device_type 'Bruker-AXS SMART 2K CCD'
_diffrn_measurement_method 'omega scans'
_diffrn_radiation_monochromator graphite
_diffrn_radiation_source 'normal-focus sealed tube'
_diffrn_radiation_type MoK\a
_diffrn_radiation_wavelength 0.71073
_diffrn_reflns_av_R_equivalents 0.0400
_diffrn_reflns_av_sigmaI/netI 0.0443
_diffrn_reflns_limit_h_max 14
_diffrn_reflns_limit_h_min -14
_diffrn_reflns_limit_k_max 16
_diffrn_reflns_limit_k_min -16
_diffrn_reflns_limit_l_max 22
_diffrn_reflns_limit_l_min -22
_diffrn_reflns_number 34157
_diffrn_reflns_theta_full 27.52
_diffrn_reflns_theta_max 27.52
_diffrn_reflns_theta_min 1.93
_diffrn_standards_decay_% 0
_diffrn_standards_interval_count 1
_diffrn_standards_interval_time 28h
_diffrn_standards_number 459
_exptl_absorpt_coefficient_mu 0.195
_exptl_absorpt_correction_T_max 0.97930
_exptl_absorpt_correction_T_min 0.94117
_exptl_absorpt_correction_type numerical
_exptl_absorpt_process_details
;
Bruker AXS (2003). SHELXTL. Version 6.14. 
Bruker AXS Inc., Madison, Wisconsin, USA. 
;
_exptl_crystal_colour 'pale yellow'
_exptl_crystal_density_diffrn 1.142
_exptl_crystal_density_method 'not measured'
_exptl_crystal_description pinacoid
_exptl_crystal_F_000 896
_exptl_crystal_size_max 0.36
_exptl_crystal_size_mid 0.125
_exptl_crystal_size_min 0.125
_refine_diff_density_max 0.447
_refine_diff_density_min -0.522
_refine_diff_density_rms 0.054
_refine_ls_extinction_method none
_refine_ls_goodness_of_fit_ref 1.039
_refine_ls_hydrogen_treatment mixed
_refine_ls_matrix_type full
_refine_ls_number_parameters 550
_refine_ls_number_reflns 11089
_refine_ls_number_restraints 0
_refine_ls_restrained_S_all 1.039
_refine_ls_R_factor_all 0.0689
_refine_ls_R_factor_gt 0.0496
_refine_ls_shift/su_max 0.000
_refine_ls_shift/su_mean 0.000
_refine_ls_structure_factor_coef Fsqd
_refine_ls_weighting_details 'calc w=1/[\s^2^(Fo^2^)+(0.0531P)^2^+1.4265P] where P=(Fo^2^+2Fc^2^)/3'
_refine_ls_weighting_scheme calc
_refine_ls_wR_factor_gt 0.1165
_refine_ls_wR_factor_ref 0.1255
_reflns_number_gt 8683
_reflns_number_total 11089
_reflns_threshold_expression I>2\s(I)
_cod_data_source_file ic802082b_si_001_3.cif
_cod_data_source_block Compound3b
_cod_database_code 4301713

loop_
_symmetry_equiv_pos_as_xyz
'x, y, z'
'-x, -y, -z'

loop_
_atom_site_label
_atom_site_type_symbol
_atom_site_fract_x
_atom_site_fract_y
_atom_site_fract_z
_atom_site_U_iso_or_equiv
_atom_site_adp_type
_atom_site_occupancy
_atom_site_symmetry_multiplicity
_atom_site_calc_flag
_atom_site_refinement_flags
_atom_site_disorder_assembly
_atom_site_disorder_group
Sc Sc 0.11533(3) 0.51971(3) 0.03452(2) 0.01439(9) Uani 1 1 d . . .
O3 O 0.02367(11) 0.39944(11) 0.01273(8) 0.0185(3) Uani 1 1 d . . .
H1OH H 0.023(2) 0.3452(18) 0.0327(13) 0.022(6) Uiso 1 1 d . . .
O1 O 0.19638(10) 0.65705(9) 0.01863(7) 0.0172(3) Uani 1 1 d . . .
N1 N 0.26675(12) 0.50212(11) -0.07893(9) 0.0165(3) Uani 1 1 d . . .
C1 C 0.37416(15) 0.32434(14) -0.04696(11) 0.0185(4) Uani 1 1 d . . .
O2 O 0.04404(11) 0.51501(10) 0.15356(7) 0.0193(3) Uani 1 1 d . . .
N2 N 0.24684(13) 0.39359(11) 0.08093(9) 0.0180(3) Uani 1 1 d . . .
C2 C 0.29820(15) 0.39337(14) -0.09978(11) 0.0186(4) Uani 1 1 d . . .
H2A H 0.3445 0.3982 -0.1570 0.022 Uiso 1 1 calc R . .
H2B H 0.2229 0.3580 -0.0930 0.022 Uiso 1 1 calc R . .
C3 C 0.33164(15) 0.57687(14) -0.12454(11) 0.0180(3) Uani 1 1 d . . .
H3 H 0.3857 0.5580 -0.1728 0.022 Uiso 1 1 calc R . .
C4 C 0.33210(15) 0.68634(14) -0.11113(11) 0.0173(3) Uani 1 1 d . . .
C5 C 0.40930(15) 0.75525(14) -0.17187(11) 0.0192(4) Uani 1 1 d . . .
H5A H 0.4540 0.7294 -0.2201 0.023 Uiso 1 1 calc R . .
C6 C 0.42094(15) 0.85864(14) -0.16257(11) 0.0189(4) Uani 1 1 d . . .
C7 C 0.35094(15) 0.89338(14) -0.09042(11) 0.0193(4) Uani 1 1 d . . .
H7A H 0.3575 0.9650 -0.0836 0.023 Uiso 1 1 calc R . .
C8 C 0.27324(15) 0.83063(14) -0.02877(10) 0.0165(3) Uani 1 1 d . . .
C9 C 0.26462(14) 0.72217(13) -0.03854(10) 0.0154(3) Uani 1 1 d . . .
C10 C 0.50220(17) 0.93733(15) -0.22666(11) 0.0235(4) Uani 1 1 d . . .
C11 C 0.42351(19) 1.03278(17) -0.25698(13) 0.0318(5) Uani 1 1 d . . .
H11A H 0.3762 1.0683 -0.2116 0.048 Uiso 1 1 calc R . .
H11B H 0.3685 1.0069 -0.2822 0.048 Uiso 1 1 calc R . .
H11C H 0.4756 1.0841 -0.2965 0.048 Uiso 1 1 calc R . .
C12 C 0.59123(17) 0.97907(16) -0.18971(13) 0.0279(4) Uani 1 1 d . . .
H12A H 0.5458 1.0144 -0.1438 0.042 Uiso 1 1 calc R . .
H12B H 0.6415 1.0307 -0.2302 0.042 Uiso 1 1 calc R . .
H12C H 0.6432 0.9187 -0.1716 0.042 Uiso 1 1 calc R . .
C13 C 0.57654(19) 0.88344(17) -0.29850(12) 0.0313(5) Uani 1 1 d . . .
H13A H 0.5217 0.8591 -0.3247 0.047 Uiso 1 1 calc R . .
H13B H 0.6261 0.8216 -0.2797 0.047 Uiso 1 1 calc R . .
H13C H 0.6293 0.9351 -0.3370 0.047 Uiso 1 1 calc R . .
C14 C 0.19359(15) 0.87575(14) 0.04598(11) 0.0187(4) Uani 1 1 d . . .
C15 C 0.05986(16) 0.86836(15) 0.04825(12) 0.0229(4) Uani 1 1 d . . .
H15A H 0.0454 0.9039 -0.0030 0.034 Uiso 1 1 calc R . .
H15B H 0.0072 0.9039 0.0921 0.034 Uiso 1 1 calc R . .
H15C H 0.0421 0.7927 0.0571 0.034 Uiso 1 1 calc R . .
C16 C 0.21220(18) 0.99474(15) 0.04313(12) 0.0258(4) Uani 1 1 d . . .
H16A H 0.2967 1.0025 0.0412 0.039 Uiso 1 1 calc R . .
H16B H 0.1587 1.0206 0.0913 0.039 Uiso 1 1 calc R . .
H16C H 0.1931 1.0370 -0.0049 0.039 Uiso 1 1 calc R . .
C17 C 0.22142(17) 0.81301(15) 0.12305(11) 0.0227(4) Uani 1 1 d . . .
H17A H 0.3059 0.8205 0.1213 0.034 Uiso 1 1 calc R . .
H17B H 0.2085 0.7369 0.1270 0.034 Uiso 1 1 calc R . .
H17C H 0.1676 0.8417 0.1699 0.034 Uiso 1 1 calc R . .
C18 C 0.40919(18) 0.21639(15) -0.07864(12) 0.0252(4) Uani 1 1 d . . .
H18A H 0.4538 0.1685 -0.0446 0.038 Uiso 1 1 calc R . .
H18B H 0.4604 0.2284 -0.1340 0.038 Uiso 1 1 calc R . .
H18C H 0.3358 0.1834 -0.0776 0.038 Uiso 1 1 calc R . .
C19 C 0.48911(16) 0.37829(15) -0.05253(12) 0.0247(4) Uani 1 1 d . . .
H19A H 0.5371 0.3316 -0.0201 0.037 Uiso 1 1 calc R . .
H19B H 0.4669 0.4472 -0.0323 0.037 Uiso 1 1 calc R . .
H19C H 0.5370 0.3906 -0.1087 0.037 Uiso 1 1 calc R . .
C20 C 0.30162(16) 0.29945(14) 0.04169(11) 0.0205(4) Uani 1 1 d . . .
H20A H 0.2362 0.2532 0.0448 0.025 Uiso 1 1 calc R . .
H20B H 0.3561 0.2576 0.0726 0.025 Uiso 1 1 calc R . .
C21 C 0.27918(16) 0.40669(14) 0.14296(11) 0.0200(4) Uani 1 1 d . . .
H21 H 0.3465 0.3620 0.1539 0.024 Uiso 1 1 calc R . .
C22 C 0.22369(15) 0.48269(14) 0.19830(11) 0.0189(4) Uani 1 1 d . . .
C23 C 0.28989(16) 0.50540(15) 0.24931(11) 0.0218(4) Uani 1 1 d . . .
H23A H 0.3705 0.4750 0.2437 0.026 Uiso 1 1 calc R . .
C24 C 0.24080(16) 0.57064(15) 0.30722(11) 0.0224(4) Uani 1 1 d . . .
C25 C 0.11678(16) 0.60431(15) 0.31866(11) 0.0221(4) Uani 1 1 d . . .
H25A H 0.0800 0.6451 0.3608 0.027 Uiso 1 1 calc R . .
C26 C 0.04533(16) 0.58207(14) 0.27277(11) 0.0198(4) Uani 1 1 d . . .
C27 C 0.10231(15) 0.52712(14) 0.20596(10) 0.0176(3) Uani 1 1 d . . .
C28 C 0.31189(18) 0.60667(17) 0.35895(12) 0.0280(4) Uani 1 1 d . . .
C29 C 0.44651(19) 0.5704(2) 0.33322(14) 0.0419(6) Uani 1 1 d . . .
H29A H 0.4814 0.6029 0.2775 0.063 Uiso 1 1 calc R . .
H29B H 0.4558 0.4919 0.3372 0.063 Uiso 1 1 calc R . .
H29C H 0.4886 0.5932 0.3684 0.063 Uiso 1 1 calc R . .
C30 C 0.3004(2) 0.72964(19) 0.35032(15) 0.0411(6) Uani 1 1 d . . .
H30A H 0.3326 0.7601 0.2938 0.062 Uiso 1 1 calc R . .
H30B H 0.3463 0.7530 0.3830 0.062 Uiso 1 1 calc R . .
H30C H 0.2149 0.7544 0.3687 0.062 Uiso 1 1 calc R . .
C31 C 0.2610(2) 0.55797(19) 0.44733(12) 0.0357(5) Uani 1 1 d . . .
H31A H 0.1743 0.5791 0.4647 0.054 Uiso 1 1 calc R . .
H31B H 0.3034 0.5843 0.4808 0.054 Uiso 1 1 calc R . .
H31C H 0.2729 0.4794 0.4529 0.054 Uiso 1 1 calc R . .
C32 C -0.09073(16) 0.61760(15) 0.29073(11) 0.0226(4) Uani 1 1 d . . .
C33 C -0.13520(19) 0.66537(19) 0.36919(13) 0.0338(5) Uani 1 1 d . . .
H33A H -0.0938 0.7307 0.3639 0.051 Uiso 1 1 calc R . .
H33B H -0.1175 0.6129 0.4135 0.051 Uiso 1 1 calc R . .
H33C H -0.2228 0.6831 0.3804 0.051 Uiso 1 1 calc R . .
C34 C -0.16446(17) 0.51970(17) 0.30021(13) 0.0305(5) Uani 1 1 d . . .
H34A H -0.1504 0.4663 0.3451 0.046 Uiso 1 1 calc R . .
H34B H -0.1390 0.4878 0.2506 0.046 Uiso 1 1 calc R . .
H34C H -0.2509 0.5428 0.3110 0.046 Uiso 1 1 calc R . .
C35 C -0.11599(18) 0.70358(16) 0.22297(12) 0.0281(4) Uani 1 1 d . . .
H35A H -0.0703 0.7662 0.2181 0.042 Uiso 1 1 calc R . .
H35B H -0.2028 0.7253 0.2352 0.042 Uiso 1 1 calc R . .
H35C H -0.0911 0.6743 0.1722 0.042 Uiso 1 1 calc R . .
C1S1 C 0.3240(4) 0.8797(3) 0.5662(2) 0.0763(11) Uani 1 1 d . . .
D1SA H 0.2689 0.9402 0.5775 0.092 Uiso 1 1 calc R . .
C2S1 C 0.4195(4) 0.8887(3) 0.5004(2) 0.0670(9) Uani 1 1 d . . .
D2SA H 0.4305 0.9552 0.4652 0.080 Uiso 1 1 calc R . .
C3S1 C 0.4994(3) 0.8036(3) 0.48441(17) 0.0566(8) Uani 1 1 d . . .
D3SA H 0.5667 0.8106 0.4383 0.068 Uiso 1 1 calc R . .
C4S1 C 0.4838(3) 0.7086(2) 0.53369(18) 0.0527(7) Uani 1 1 d . . .
D4SA H 0.5401 0.6489 0.5223 0.063 Uiso 1 1 calc R . .
C5S1 C 0.3862(3) 0.6981(2) 0.60039(19) 0.0595(8) Uani 1 1 d . . .
D5SA H 0.3748 0.6312 0.6350 0.071 Uiso 1 1 calc R . .
C6S1 C 0.3064(3) 0.7842(3) 0.6166(2) 0.0705(10) Uani 1 1 d . . .
D6SA H 0.2388 0.7778 0.6626 0.085 Uiso 1 1 calc R . .
C1S2 C 0.0317(4) 0.2160(4) 0.2300(3) 0.0947(16) Uani 1 1 d . . .
D1SB H 0.0647 0.2822 0.2276 0.114 Uiso 1 1 calc R . .
C2S2 C -0.0491(5) 0.2152(3) 0.1949(2) 0.0856(13) Uani 1 1 d . . .
D2SB H -0.0758 0.2813 0.1678 0.103 Uiso 1 1 calc R . .
C3S2 C -0.0980(3) 0.1289(4) 0.19370(19) 0.0725(11) Uani 1 1 d . . .
D3SB H -0.1567 0.1329 0.1643 0.087 Uiso 1 1 calc R . .
C4S2 C -0.0675(3) 0.0340(3) 0.2332(2) 0.0709(11) Uani 1 1 d . . .
D4SB H -0.1055 -0.0288 0.2334 0.085 Uiso 1 1 calc R . .
C5S2 C 0.0226(4) 0.0298(3) 0.27428(18) 0.0929(17) Uani 1 1 d . . .
D5SB H 0.0482 -0.0352 0.3032 0.111 Uiso 1 1 calc R . .
C6S2 C 0.0725(3) 0.1287(5) 0.2698(3) 0.0950(17) Uani 1 1 d . . .
D6SB H 0.1345 0.1317 0.2953 0.114 Uiso 1 1 calc R . .
C1S3 C -0.0179(2) 0.1617(2) 0.49392(16) 0.0470(6) Uani 1 1 d . . .
D1SC H -0.0906 0.1259 0.5167 0.056 Uiso 1 1 calc R . .
C2S3 C -0.0190(2) 0.2594(2) 0.44470(17) 0.0475(6) Uani 1 1 d . . .
D2SC H -0.0926 0.2911 0.4338 0.057 Uiso 1 1 calc R . .
C3S3 C 0.0864(3) 0.3111(2) 0.41129(15) 0.0453(6) Uani 1 1 d . . .
D3SC H 0.0856 0.3784 0.3774 0.054 Uiso 1 1 calc R . .
C4S3 C 0.1924(2) 0.2653(2) 0.42707(15) 0.0421(6) Uani 1 1 d . . .
D4SC H 0.2651 0.3009 0.4040 0.051 Uiso 1 1 calc R . .
C5S3 C 0.1939(2) 0.1684(2) 0.47596(15) 0.0439(6) Uani 1 1 d . . .
D5SD H 0.2677 0.1369 0.4865 0.053 Uiso 1 1 calc R . .
C6S3 C 0.0890(3) 0.1163(2) 0.50989(15) 0.0466(6) Uani 1 1 d . . .
D6SC H 0.0902 0.0493 0.5441 0.056 Uiso 1 1 calc R . .

loop_
_atom_site_aniso_label
_atom_site_aniso_U_11
_atom_site_aniso_U_22
_atom_site_aniso_U_33
_atom_site_aniso_U_23
_atom_site_aniso_U_13
_atom_site_aniso_U_12
Sc 0.01211(15) 0.01433(16) 0.01709(17) -0.00358(12) -0.00346(12) -0.00149(11)
O3 0.0163(6) 0.0139(6) 0.0264(7) -0.0019(6) -0.0076(5) -0.0018(5)
O1 0.0157(6) 0.0165(6) 0.0187(6) -0.0033(5) -0.0016(5) -0.0037(5)
N1 0.0161(7) 0.0158(7) 0.0191(7) -0.0042(6) -0.0067(6) -0.0002(5)
C1 0.0175(8) 0.0149(8) 0.0234(9) -0.0065(7) -0.0042(7) 0.0000(6)
O2 0.0169(6) 0.0217(6) 0.0196(6) -0.0049(5) -0.0040(5) -0.0018(5)
N2 0.0174(7) 0.0157(7) 0.0199(8) -0.0040(6) -0.0027(6) -0.0002(6)
C2 0.0177(8) 0.0172(8) 0.0217(9) -0.0072(7) -0.0036(7) -0.0021(7)
C3 0.0163(8) 0.0208(9) 0.0174(9) -0.0054(7) -0.0040(7) -0.0002(7)
C4 0.0154(8) 0.0173(8) 0.0201(9) -0.0028(7) -0.0061(7) -0.0008(6)
C5 0.0178(8) 0.0219(9) 0.0172(9) -0.0036(7) -0.0035(7) -0.0007(7)
C6 0.0169(8) 0.0184(9) 0.0205(9) -0.0009(7) -0.0045(7) -0.0020(7)
C7 0.0194(8) 0.0154(8) 0.0243(9) -0.0044(7) -0.0070(7) -0.0017(7)
C8 0.0148(8) 0.0158(8) 0.0196(9) -0.0031(7) -0.0062(7) 0.0003(6)
C9 0.0114(7) 0.0165(8) 0.0191(8) -0.0021(7) -0.0060(6) 0.0002(6)
C10 0.0244(9) 0.0216(9) 0.0216(9) -0.0008(7) -0.0009(7) -0.0063(7)
C11 0.0331(11) 0.0273(11) 0.0297(11) 0.0066(9) -0.0052(9) -0.0053(8)
C12 0.0241(9) 0.0259(10) 0.0318(11) -0.0047(8) -0.0010(8) -0.0091(8)
C13 0.0333(11) 0.0304(11) 0.0234(10) -0.0034(8) 0.0061(8) -0.0100(9)
C14 0.0180(8) 0.0158(8) 0.0209(9) -0.0050(7) -0.0014(7) -0.0018(6)
C15 0.0189(9) 0.0198(9) 0.0274(10) -0.0053(8) -0.0016(7) 0.0005(7)
C16 0.0278(10) 0.0194(9) 0.0279(10) -0.0084(8) 0.0002(8) -0.0044(7)
C17 0.0243(9) 0.0235(9) 0.0208(9) -0.0062(7) -0.0043(7) -0.0030(7)
C18 0.0273(10) 0.0184(9) 0.0284(10) -0.0075(8) -0.0033(8) 0.0008(7)
C19 0.0188(9) 0.0238(10) 0.0339(11) -0.0076(8) -0.0092(8) -0.0009(7)
C20 0.0222(9) 0.0140(8) 0.0247(10) -0.0036(7) -0.0058(7) 0.0015(7)
C21 0.0166(8) 0.0194(9) 0.0223(9) -0.0023(7) -0.0036(7) 0.0000(7)
C22 0.0182(8) 0.0196(9) 0.0173(9) -0.0014(7) -0.0029(7) -0.0022(7)
C23 0.0169(8) 0.0266(10) 0.0205(9) -0.0004(7) -0.0042(7) -0.0026(7)
C24 0.0219(9) 0.0272(10) 0.0183(9) -0.0017(7) -0.0047(7) -0.0073(7)
C25 0.0236(9) 0.0231(9) 0.0182(9) -0.0041(7) -0.0013(7) -0.0051(7)
C26 0.0194(8) 0.0202(9) 0.0176(9) -0.0012(7) -0.0017(7) -0.0035(7)
C27 0.0184(8) 0.0165(8) 0.0172(9) -0.0014(7) -0.0030(7) -0.0040(6)
C28 0.0259(10) 0.0376(11) 0.0237(10) -0.0088(9) -0.0076(8) -0.0066(8)
C29 0.0288(11) 0.0692(17) 0.0354(13) -0.0195(12) -0.0126(10) -0.0068(11)
C30 0.0462(13) 0.0397(13) 0.0451(14) -0.0104(11) -0.0174(11) -0.0150(11)
C31 0.0394(12) 0.0477(14) 0.0246(11) -0.0086(10) -0.0117(9) -0.0084(10)
C32 0.0177(8) 0.0267(10) 0.0224(9) -0.0067(8) -0.0022(7) -0.0014(7)
C33 0.0245(10) 0.0472(13) 0.0278(11) -0.0149(10) -0.0002(8) 0.0028(9)
C34 0.0202(9) 0.0318(11) 0.0352(12) -0.0026(9) -0.0003(8) -0.0055(8)
C35 0.0249(10) 0.0283(10) 0.0306(11) -0.0067(9) -0.0060(8) 0.0015(8)
C1S1 0.089(3) 0.071(2) 0.084(3) -0.036(2) -0.052(2) 0.041(2)
C2S1 0.103(3) 0.0450(17) 0.066(2) 0.0072(15) -0.050(2) -0.0148(17)
C3S1 0.0441(15) 0.089(2) 0.0408(15) -0.0054(15) -0.0150(12) -0.0190(15)
C4S1 0.0509(16) 0.0534(16) 0.0661(19) -0.0231(15) -0.0336(15) 0.0132(13)
C5S1 0.0679(19) 0.0506(17) 0.069(2) 0.0141(15) -0.0362(17) -0.0299(15)
C6S1 0.0325(14) 0.128(3) 0.0532(18) -0.024(2) -0.0072(13) -0.0092(17)
C1S2 0.060(2) 0.086(3) 0.121(4) -0.043(3) 0.037(2) -0.045(2)
C2S2 0.111(4) 0.067(2) 0.0435(19) 0.0115(17) 0.018(2) 0.012(2)
C3S2 0.0469(17) 0.132(4) 0.0477(18) -0.046(2) -0.0218(14) 0.032(2)
C4S2 0.0618(19) 0.063(2) 0.079(2) -0.0499(19) 0.0303(18) -0.0302(17)
C5S2 0.118(3) 0.083(3) 0.0301(16) 0.0096(16) 0.0165(18) 0.072(3)
C6S2 0.0284(14) 0.201(5) 0.081(3) -0.094(3) -0.0237(16) 0.025(2)
C1S3 0.0416(13) 0.0443(14) 0.0515(15) -0.0196(12) 0.0045(11) -0.0114(11)
C2S3 0.0446(14) 0.0450(15) 0.0582(17) -0.0203(13) -0.0192(12) 0.0090(11)
C3S3 0.0652(17) 0.0316(12) 0.0388(14) -0.0051(10) -0.0126(12) -0.0050(11)
C4S3 0.0449(13) 0.0422(14) 0.0389(13) -0.0182(11) -0.0007(11) -0.0094(11)
C5S3 0.0453(14) 0.0455(14) 0.0464(14) -0.0218(12) -0.0163(11) 0.0078(11)
C6S3 0.0672(17) 0.0305(12) 0.0386(14) -0.0053(10) -0.0094(12) -0.0001(12)

loop_
_atom_type_symbol
_atom_type_description
_atom_type_scat_dispersion_real
_atom_type_scat_dispersion_imag
_atom_type_scat_source
C C 0.0033 0.0016 'International Tables Vol C Tables 4.2.6.8 and 6.1.1.4'
H H 0.0000 0.0000 'International Tables Vol C Tables 4.2.6.8 and 6.1.1.4'
N N 0.0061 0.0033 'International Tables Vol C Tables 4.2.6.8 and 6.1.1.4'
O O 0.0106 0.0060 'International Tables Vol C Tables 4.2.6.8 and 6.1.1.4'
Sc Sc 0.2519 0.3716 'International Tables Vol C Tables 4.2.6.8 and 6.1.1.4'

loop_
_geom_angle_atom_site_label_1
_geom_angle_atom_site_label_2
_geom_angle_atom_site_label_3
_geom_angle
_geom_angle_site_symmetry_1
_geom_angle_site_symmetry_3
_geom_angle_publ_flag
O1 Sc O2 95.27(5) . . ?
O1 Sc O3 91.20(5) . 2_565 ?
O2 Sc O3 102.54(5) . 2_565 ?
O1 Sc O3 160.57(5) . . ?
O2 Sc O3 100.56(5) . . ?
O3 Sc O3 74.49(6) 2_565 . ?
O1 Sc N1 79.09(5) . . ?
O2 Sc N1 155.06(5) . . ?
O3 Sc N1 101.85(5) 2_565 . ?
O3 Sc N1 90.87(5) . . ?
O1 Sc N2 103.13(5) . . ?
O2 Sc N2 80.16(5) . . ?
O3 Sc N2 165.19(5) 2_565 . ?
O3 Sc N2 90.70(5) . . ?
N1 Sc N2 77.59(5) . . ?
O1 Sc Sc 127.30(4) . 2_565 ?
O2 Sc Sc 104.57(4) . 2_565 ?
O3 Sc Sc 37.28(4) 2_565 2_565 ?
O3 Sc Sc 37.21(4) . 2_565 ?
N1 Sc Sc 97.96(4) . 2_565 ?
N2 Sc Sc 127.91(4) . 2_565 ?
Sc O3 Sc 105.51(6) 2_565 . ?
Sc O3 H1OH 124.5(18) 2_565 . ?
Sc O3 H1OH 125.0(18) . . ?
C9 O1 Sc 140.20(11) . . ?
C3 N1 C2 116.56(15) . . ?
C3 N1 Sc 126.63(12) . . ?
C2 N1 Sc 116.72(11) . . ?
C19 C1 C18 109.39(15) . . ?
C19 C1 C20 109.79(15) . . ?
C18 C1 C20 107.01(14) . . ?
C19 C1 C2 111.16(15) . . ?
C18 C1 C2 106.95(14) . . ?
C20 C1 C2 112.38(14) . . ?
C27 O2 Sc 126.15(11) . . ?
C21 N2 C20 117.62(15) . . ?
C21 N2 Sc 118.68(12) . . ?
C20 N2 Sc 123.64(11) . . ?
N1 C2 C1 111.97(14) . . ?
N1 C2 H2A 109.2 . . ?
C1 C2 H2A 109.2 . . ?
N1 C2 H2B 109.2 . . ?
C1 C2 H2B 109.2 . . ?
H2A C2 H2B 107.9 . . ?
N1 C3 C4 127.74(16) . . ?
N1 C3 H3 116.1 . . ?
C4 C3 H3 116.1 . . ?
C9 C4 C5 120.70(16) . . ?
C9 C4 C3 121.93(16) . . ?
C5 C4 C3 117.26(16) . . ?
C6 C5 C4 121.45(16) . . ?
C6 C5 H5A 119.3 . . ?
C4 C5 H5A 119.3 . . ?
C5 C6 C7 116.88(16) . . ?
C5 C6 C10 123.75(16) . . ?
C7 C6 C10 119.35(16) . . ?
C8 C7 C6 124.73(16) . . ?
C8 C7 H7A 117.6 . . ?
C6 C7 H7A 117.6 . . ?
C7 C8 C9 117.65(16) . . ?
C7 C8 C14 122.01(15) . . ?
C9 C8 C14 120.27(15) . . ?
O1 C9 C4 120.53(15) . . ?
O1 C9 C8 120.92(15) . . ?
C4 C9 C8 118.55(15) . . ?
C13 C10 C11 108.80(17) . . ?
C13 C10 C6 111.81(15) . . ?
C11 C10 C6 109.57(15) . . ?
C13 C10 C12 107.91(16) . . ?
C11 C10 C12 109.14(16) . . ?
C6 C10 C12 109.56(15) . . ?
C10 C11 H11A 109.5 . . ?
C10 C11 H11B 109.5 . . ?
H11A C11 H11B 109.5 . . ?
C10 C11 H11C 109.5 . . ?
H11A C11 H11C 109.5 . . ?
H11B C11 H11C 109.5 . . ?
C10 C12 H12A 109.5 . . ?
C10 C12 H12B 109.5 . . ?
H12A C12 H12B 109.5 . . ?
C10 C12 H12C 109.5 . . ?
H12A C12 H12C 109.5 . . ?
H12B C12 H12C 109.5 . . ?
C10 C13 H13A 109.5 . . ?
C10 C13 H13B 109.5 . . ?
H13A C13 H13B 109.5 . . ?
C10 C13 H13C 109.5 . . ?
H13A C13 H13C 109.5 . . ?
H13B C13 H13C 109.5 . . ?
C8 C14 C17 111.03(14) . . ?
C8 C14 C16 112.17(14) . . ?
C17 C14 C16 107.72(15) . . ?
C8 C14 C15 107.98(14) . . ?
C17 C14 C15 110.59(15) . . ?
C16 C14 C15 107.30(15) . . ?
C14 C15 H15A 109.5 . . ?
C14 C15 H15B 109.5 . . ?
H15A C15 H15B 109.5 . . ?
C14 C15 H15C 109.5 . . ?
H15A C15 H15C 109.5 . . ?
H15B C15 H15C 109.5 . . ?
C14 C16 H16A 109.5 . . ?
C14 C16 H16B 109.5 . . ?
H16A C16 H16B 109.5 . . ?
C14 C16 H16C 109.5 . . ?
H16A C16 H16C 109.5 . . ?
H16B C16 H16C 109.5 . . ?
C14 C17 H17A 109.5 . . ?
C14 C17 H17B 109.5 . . ?
H17A C17 H17B 109.5 . . ?
C14 C17 H17C 109.5 . . ?
H17A C17 H17C 109.5 . . ?
H17B C17 H17C 109.5 . . ?
C1 C18 H18A 109.5 . . ?
C1 C18 H18B 109.5 . . ?
H18A C18 H18B 109.5 . . ?
C1 C18 H18C 109.5 . . ?
H18A C18 H18C 109.5 . . ?
H18B C18 H18C 109.5 . . ?
C1 C19 H19A 109.5 . . ?
C1 C19 H19B 109.5 . . ?
H19A C19 H19B 109.5 . . ?
C1 C19 H19C 109.5 . . ?
H19A C19 H19C 109.5 . . ?
H19B C19 H19C 109.5 . . ?
N2 C20 C1 115.68(14) . . ?
N2 C20 H20A 108.4 . . ?
C1 C20 H20A 108.4 . . ?
N2 C20 H20B 108.4 . . ?
C1 C20 H20B 108.4 . . ?
H20A C20 H20B 107.4 . . ?
N2 C21 C22 126.92(16) . . ?
N2 C21 H21 116.5 . . ?
C22 C21 H21 116.5 . . ?
C23 C22 C27 120.07(16) . . ?
C23 C22 C21 118.11(16) . . ?
C27 C22 C21 121.64(16) . . ?
C24 C23 C22 121.77(17) . . ?
C24 C23 H23A 119.1 . . ?
C22 C23 H23A 119.1 . . ?
C23 C24 C25 116.58(17) . . ?
C23 C24 C28 124.08(17) . . ?
C25 C24 C28 119.34(17) . . ?
C26 C25 C24 124.52(17) . . ?
C26 C25 H25A 117.7 . . ?
C24 C25 H25A 117.7 . . ?
C25 C26 C27 117.78(16) . . ?
C25 C26 C32 121.74(16) . . ?
C27 C26 C32 120.46(16) . . ?
O2 C27 C22 120.36(15) . . ?
O2 C27 C26 121.31(15) . . ?
C22 C27 C26 118.31(16) . . ?
C29 C28 C24 111.79(17) . . ?
C29 C28 C30 108.17(18) . . ?
C24 C28 C30 109.25(17) . . ?
C29 C28 C31 108.21(18) . . ?
C24 C28 C31 109.47(16) . . ?
C30 C28 C31 109.93(18) . . ?
C28 C29 H29A 109.5 . . ?
C28 C29 H29B 109.5 . . ?
H29A C29 H29B 109.5 . . ?
C28 C29 H29C 109.5 . . ?
H29A C29 H29C 109.5 . . ?
H29B C29 H29C 109.5 . . ?
C28 C30 H30A 109.5 . . ?
C28 C30 H30B 109.5 . . ?
H30A C30 H30B 109.5 . . ?
C28 C30 H30C 109.5 . . ?
H30A C30 H30C 109.5 . . ?
H30B C30 H30C 109.5 . . ?
C28 C31 H31A 109.5 . . ?
C28 C31 H31B 109.5 . . ?
H31A C31 H31B 109.5 . . ?
C28 C31 H31C 109.5 . . ?
H31A C31 H31C 109.5 . . ?
H31B C31 H31C 109.5 . . ?
C35 C32 C33 107.63(16) . . ?
C35 C32 C26 110.43(15) . . ?
C33 C32 C26 111.65(15) . . ?
C35 C32 C34 109.96(16) . . ?
C33 C32 C34 107.38(16) . . ?
C26 C32 C34 109.71(15) . . ?
C32 C33 H33A 109.5 . . ?
C32 C33 H33B 109.5 . . ?
H33A C33 H33B 109.5 . . ?
C32 C33 H33C 109.5 . . ?
H33A C33 H33C 109.5 . . ?
H33B C33 H33C 109.5 . . ?
C32 C34 H34A 109.5 . . ?
C32 C34 H34B 109.5 . . ?
H34A C34 H34B 109.5 . . ?
C32 C34 H34C 109.5 . . ?
H34A C34 H34C 109.5 . . ?
H34B C34 H34C 109.5 . . ?
C32 C35 H35A 109.5 . . ?
C32 C35 H35B 109.5 . . ?
H35A C35 H35B 109.5 . . ?
C32 C35 H35C 109.5 . . ?
H35A C35 H35C 109.5 . . ?
H35B C35 H35C 109.5 . . ?
C2S1 C1S1 C6S1 120.4(3) . . ?
C2S1 C1S1 D1SA 119.8 . . ?
C6S1 C1S1 D1SA 119.8 . . ?
C3S1 C2S1 C1S1 120.3(3) . . ?
C3S1 C2S1 D2SA 119.9 . . ?
C1S1 C2S1 D2SA 119.9 . . ?
C4S1 C3S1 C2S1 120.2(3) . . ?
C4S1 C3S1 D3SA 119.9 . . ?
C2S1 C3S1 D3SA 119.9 . . ?
C3S1 C4S1 C5S1 120.0(3) . . ?
C3S1 C4S1 D4SA 120.0 . . ?
C5S1 C4S1 D4SA 120.0 . . ?
C6S1 C5S1 C4S1 119.6(3) . . ?
C6S1 C5S1 D5SA 120.2 . . ?
C4S1 C5S1 D5SA 120.2 . . ?
C5S1 C6S1 C1S1 119.5(3) . . ?
C5S1 C6S1 D6SA 120.3 . . ?
C1S1 C6S1 D6SA 120.3 . . ?
C2S2 C1S2 C6S2 122.5(4) . . ?
C2S2 C1S2 D1SB 118.8 . . ?
C6S2 C1S2 D1SB 118.8 . . ?
C1S2 C2S2 C3S2 123.2(4) . . ?
C1S2 C2S2 D2SB 118.4 . . ?
C3S2 C2S2 D2SB 118.4 . . ?
C2S2 C3S2 C4S2 121.2(3) . . ?
C2S2 C3S2 D3SB 119.4 . . ?
C4S2 C3S2 D3SB 119.4 . . ?
C3S2 C4S2 C5S2 118.3(3) . . ?
C3S2 C4S2 D4SB 120.9 . . ?
C5S2 C4S2 D4SB 120.9 . . ?
C4S2 C5S2 C6S2 115.8(3) . . ?
C4S2 C5S2 D5SB 122.1 . . ?
C6S2 C5S2 D5SB 122.1 . . ?
C1S2 C6S2 C5S2 119.0(3) . . ?
C1S2 C6S2 D6SB 120.5 . . ?
C5S2 C6S2 D6SB 120.5 . . ?
C2S3 C1S3 C6S3 119.7(2) . . ?
C2S3 C1S3 D1SC 120.1 . . ?
C6S3 C1S3 D1SC 120.1 . . ?
C3S3 C2S3 C1S3 120.1(2) . . ?
C3S3 C2S3 D2SC 119.9 . . ?
C1S3 C2S3 D2SC 119.9 . . ?
C4S3 C3S3 C2S3 119.9(2) . . ?
C4S3 C3S3 D3SC 120.1 . . ?
C2S3 C3S3 D3SC 120.1 . . ?
C5S3 C4S3 C3S3 120.2(2) . . ?
C5S3 C4S3 D4SC 119.9 . . ?
C3S3 C4S3 D4SC 119.9 . . ?
C4S3 C5S3 C6S3 120.4(2) . . ?
C4S3 C5S3 D5SD 119.8 . . ?
C6S3 C5S3 D5SD 119.8 . . ?
C5S3 C6S3 C1S3 119.7(2) . . ?
C5S3 C6S3 D6SC 120.2 . . ?
C1S3 C6S3 D6SC 120.2 . . ?

loop_
_geom_bond_atom_site_label_1
_geom_bond_atom_site_label_2
_geom_bond_distance
_geom_bond_site_symmetry_2
_geom_bond_publ_flag
Sc O1 2.0082(12) . ?
Sc O2 2.0094(13) . ?
Sc O3 2.0893(13) 2_565 ?
Sc O3 2.0930(13) . ?
Sc N1 2.2753(15) . ?
Sc N2 2.2774(15) . ?
Sc Sc 3.3294(6) 2_565 ?
O3 Sc 2.0894(13) 2_565 ?
O3 H1OH 0.71(2) . ?
O1 C9 1.311(2) . ?
N1 C3 1.287(2) . ?
N1 C2 1.467(2) . ?
C1 C19 1.530(2) . ?
C1 C18 1.536(2) . ?
C1 C20 1.540(3) . ?
C1 C2 1.542(2) . ?
O2 C27 1.317(2) . ?
N2 C21 1.285(2) . ?
N2 C20 1.473(2) . ?
C2 H2A 0.9900 . ?
C2 H2B 0.9900 . ?
C3 C4 1.448(2) . ?
C3 H3 0.9500 . ?
C4 C9 1.414(2) . ?
C4 C5 1.417(2) . ?
C5 C6 1.374(2) . ?
C5 H5A 0.9500 . ?
C6 C7 1.410(2) . ?
C6 C10 1.537(2) . ?
C7 C8 1.386(2) . ?
C7 H7A 0.9500 . ?
C8 C9 1.432(2) . ?
C8 C14 1.536(2) . ?
C10 C13 1.534(3) . ?
C10 C11 1.536(3) . ?
C10 C12 1.538(3) . ?
C11 H11A 0.9800 . ?
C11 H11B 0.9800 . ?
C11 H11C 0.9800 . ?
C12 H12A 0.9800 . ?
C12 H12B 0.9800 . ?
C12 H12C 0.9800 . ?
C13 H13A 0.9800 . ?
C13 H13B 0.9800 . ?
C13 H13C 0.9800 . ?
C14 C17 1.536(3) . ?
C14 C16 1.537(2) . ?
C14 C15 1.544(2) . ?
C15 H15A 0.9800 . ?
C15 H15B 0.9800 . ?
C15 H15C 0.9800 . ?
C16 H16A 0.9800 . ?
C16 H16B 0.9800 . ?
C16 H16C 0.9800 . ?
C17 H17A 0.9800 . ?
C17 H17B 0.9800 . ?
C17 H17C 0.9800 . ?
C18 H18A 0.9800 . ?
C18 H18B 0.9800 . ?
C18 H18C 0.9800 . ?
C19 H19A 0.9800 . ?
C19 H19B 0.9800 . ?
C19 H19C 0.9800 . ?
C20 H20A 0.9900 . ?
C20 H20B 0.9900 . ?
C21 C22 1.456(2) . ?
C21 H21 0.9500 . ?
C22 C23 1.409(2) . ?
C22 C27 1.426(2) . ?
C23 C24 1.379(3) . ?
C23 H23A 0.9500 . ?
C24 C25 1.413(3) . ?
C24 C28 1.531(3) . ?
C25 C26 1.380(3) . ?
C25 H25A 0.9500 . ?
C26 C27 1.428(2) . ?
C26 C32 1.541(2) . ?
C28 C29 1.530(3) . ?
C28 C30 1.533(3) . ?
C28 C31 1.536(3) . ?
C29 H29A 0.9800 . ?
C29 H29B 0.9800 . ?
C29 H29C 0.9800 . ?
C30 H30A 0.9800 . ?
C30 H30B 0.9800 . ?
C30 H30C 0.9800 . ?
C31 H31A 0.9800 . ?
C31 H31B 0.9800 . ?
C31 H31C 0.9800 . ?
C32 C35 1.531(3) . ?
C32 C33 1.532(3) . ?
C32 C34 1.542(3) . ?
C33 H33A 0.9800 . ?
C33 H33B 0.9800 . ?
C33 H33C 0.9800 . ?
C34 H34A 0.9800 . ?
C34 H34B 0.9800 . ?
C34 H34C 0.9800 . ?
C35 H35A 0.9800 . ?
C35 H35B 0.9800 . ?
C35 H35C 0.9800 . ?
C1S1 C2S1 1.352(5) . ?
C1S1 C6S1 1.365(5) . ?
C1S1 D1SA 0.9500 . ?
C2S1 C3S1 1.351(5) . ?
C2S1 D2SA 0.9500 . ?
C3S1 C4S1 1.350(4) . ?
C3S1 D3SA 0.9500 . ?
C4S1 C5S1 1.376(4) . ?
C4S1 D4SA 0.9500 . ?
C5S1 C6S1 1.361(5) . ?
C5S1 D5SA 0.9500 . ?
C6S1 D6SA 0.9500 . ?
C1S2 C2S2 1.252(6) . ?
C1S2 C6S2 1.313(7) . ?
C1S2 D1SB 0.9500 . ?
C2S2 C3S2 1.291(6) . ?
C2S2 D2SB 0.9500 . ?
C3S2 C4S2 1.339(5) . ?
C3S2 D3SB 0.9500 . ?
C4S2 C5S2 1.411(6) . ?
C4S2 D4SB 0.9500 . ?
C5S2 C6S2 1.418(6) . ?
C5S2 D5SB 0.9500 . ?
C6S2 D6SB 0.9500 . ?
C1S3 C2S3 1.379(4) . ?
C1S3 C6S3 1.379(4) . ?
C1S3 D1SC 0.9500 . ?
C2S3 C3S3 1.377(4) . ?
C2S3 D2SC 0.9500 . ?
C3S3 C4S3 1.369(4) . ?
C3S3 D3SC 0.9500 . ?
C4S3 C5S3 1.369(4) . ?
C4S3 D4SC 0.9500 . ?
C5S3 C6S3 1.376(4) . ?
C5S3 D5SD 0.9500 . ?
C6S3 D6SC 0.9500 . ?

loop_
_geom_torsion_atom_site_label_1
_geom_torsion_atom_site_label_2
_geom_torsion_atom_site_label_3
_geom_torsion_atom_site_label_4
_geom_torsion
_geom_torsion_site_symmetry_1
_geom_torsion_site_symmetry_2
_geom_torsion_site_symmetry_3
_geom_torsion_site_symmetry_4
_geom_torsion_publ_flag
O1 Sc O3 Sc -43.81(17) . . . 2_565 ?
O2 Sc O3 Sc 100.22(6) . . . 2_565 ?
O3 Sc O3 Sc 0.0 2_565 . . 2_565 ?
N1 Sc O3 Sc -102.06(6) . . . 2_565 ?
N2 Sc O3 Sc -179.66(6) . . . 2_565 ?
O2 Sc O1 C9 179.25(16) . . . . ?
O3 Sc O1 C9 -78.04(17) 2_565 . . . ?
O3 Sc O1 C9 -36.2(3) . . . . ?
N1 Sc O1 C9 23.80(16) . . . . ?
N2 Sc O1 C9 98.16(17) . . . . ?
Sc Sc O1 C9 -67.94(17) 2_565 . . . ?
O1 Sc N1 C3 -14.83(14) . . . . ?
O2 Sc N1 C3 -93.70(18) . . . . ?
O3 Sc N1 C3 74.10(15) 2_565 . . . ?
O3 Sc N1 C3 148.43(15) . . . . ?
N2 Sc N1 C3 -121.05(15) . . . . ?
Sc Sc N1 C3 111.76(14) 2_565 . . . ?
O1 Sc N1 C2 161.49(12) . . . . ?
O2 Sc N1 C2 82.62(16) . . . . ?
O3 Sc N1 C2 -109.58(11) 2_565 . . . ?
O3 Sc N1 C2 -35.25(12) . . . . ?
N2 Sc N1 C2 55.28(11) . . . . ?
Sc Sc N1 C2 -71.91(11) 2_565 . . . ?
O1 Sc O2 C27 -49.06(14) . . . . ?
O3 Sc O2 C27 -141.47(13) 2_565 . . . ?
O3 Sc O2 C27 142.25(13) . . . . ?
N1 Sc O2 C27 26.3(2) . . . . ?
N2 Sc O2 C27 53.38(13) . . . . ?
Sc Sc O2 C27 -179.81(12) 2_565 . . . ?
O1 Sc N2 C21 54.27(14) . . . . ?
O2 Sc N2 C21 -38.89(13) . . . . ?
O3 Sc N2 C21 -140.8(2) 2_565 . . . ?
O3 Sc N2 C21 -139.49(13) . . . . ?
N1 Sc N2 C21 129.77(14) . . . . ?
Sc Sc N2 C21 -139.75(12) 2_565 . . . ?
O1 Sc N2 C20 -122.96(13) . . . . ?
O2 Sc N2 C20 143.87(13) . . . . ?
O3 Sc N2 C20 42.0(3) 2_565 . . . ?
O3 Sc N2 C20 43.27(13) . . . . ?
N1 Sc N2 C20 -47.46(13) . . . . ?
Sc Sc N2 C20 43.01(14) 2_565 . . . ?
C3 N1 C2 C1 99.97(18) . . . . ?
Sc N1 C2 C1 -76.74(15) . . . . ?
C19 C1 C2 N1 -56.42(19) . . . . ?
C18 C1 C2 N1 -175.77(14) . . . . ?
C20 C1 C2 N1 67.09(18) . . . . ?
C2 N1 C3 C4 -170.08(16) . . . . ?
Sc N1 C3 C4 6.3(3) . . . . ?
N1 C3 C4 C9 6.0(3) . . . . ?
N1 C3 C4 C5 -177.91(17) . . . . ?
C9 C4 C5 C6 -0.2(3) . . . . ?
C3 C4 C5 C6 -176.34(16) . . . . ?
C4 C5 C6 C7 -1.1(3) . . . . ?
C4 C5 C6 C10 -179.36(16) . . . . ?
C5 C6 C7 C8 0.7(3) . . . . ?
C10 C6 C7 C8 179.09(17) . . . . ?
C6 C7 C8 C9 0.9(3) . . . . ?
C6 C7 C8 C14 -176.08(16) . . . . ?
Sc O1 C9 C4 -19.9(3) . . . . ?
Sc O1 C9 C8 160.53(13) . . . . ?
C5 C4 C9 O1 -177.72(15) . . . . ?
C3 C4 C9 O1 -1.8(2) . . . . ?
C5 C4 C9 C8 1.8(2) . . . . ?
C3 C4 C9 C8 177.80(15) . . . . ?
C7 C8 C9 O1 177.43(15) . . . . ?
C14 C8 C9 O1 -5.5(2) . . . . ?
C7 C8 C9 C4 -2.1(2) . . . . ?
C14 C8 C9 C4 174.90(15) . . . . ?
C5 C6 C10 C13 -5.0(3) . . . . ?
C7 C6 C10 C13 176.75(17) . . . . ?
C5 C6 C10 C11 115.7(2) . . . . ?
C7 C6 C10 C11 -62.5(2) . . . . ?
C5 C6 C10 C12 -124.58(19) . . . . ?
C7 C6 C10 C12 57.2(2) . . . . ?
C7 C8 C14 C17 -121.00(18) . . . . ?
C9 C8 C14 C17 62.1(2) . . . . ?
C7 C8 C14 C16 -0.4(2) . . . . ?
C9 C8 C14 C16 -177.33(16) . . . . ?
C7 C8 C14 C15 117.60(18) . . . . ?
C9 C8 C14 C15 -59.3(2) . . . . ?
C21 N2 C20 C1 -119.97(18) . . . . ?
Sc N2 C20 C1 57.29(18) . . . . ?
C19 C1 C20 N2 68.29(19) . . . . ?
C18 C1 C20 N2 -173.08(15) . . . . ?
C2 C1 C20 N2 -55.98(19) . . . . ?
C20 N2 C21 C22 -169.38(16) . . . . ?
Sc N2 C21 C22 13.2(2) . . . . ?
N2 C21 C22 C23 -163.37(18) . . . . ?
N2 C21 C22 C27 21.5(3) . . . . ?
C27 C22 C23 C24 -0.3(3) . . . . ?
C21 C22 C23 C24 -175.48(17) . . . . ?
C22 C23 C24 C25 6.5(3) . . . . ?
C22 C23 C24 C28 -174.03(17) . . . . ?
C23 C24 C25 C26 -4.3(3) . . . . ?
C28 C24 C25 C26 176.19(18) . . . . ?
C24 C25 C26 C27 -4.2(3) . . . . ?
C24 C25 C26 C32 177.56(17) . . . . ?
Sc O2 C27 C22 -38.2(2) . . . . ?
Sc O2 C27 C26 143.49(13) . . . . ?
C23 C22 C27 O2 173.31(16) . . . . ?
C21 C22 C27 O2 -11.7(3) . . . . ?
C23 C22 C27 C26 -8.4(3) . . . . ?
C21 C22 C27 C26 166.65(16) . . . . ?
C25 C26 C27 O2 -171.36(16) . . . . ?
C32 C26 C27 O2 6.9(3) . . . . ?
C25 C26 C27 C22 10.3(2) . . . . ?
C32 C26 C27 C22 -171.36(16) . . . . ?
C23 C24 C28 C29 5.4(3) . . . . ?
C25 C24 C28 C29 -175.18(19) . . . . ?
C23 C24 C28 C30 125.1(2) . . . . ?
C25 C24 C28 C30 -55.5(2) . . . . ?
C23 C24 C28 C31 -114.5(2) . . . . ?
C25 C24 C28 C31 64.9(2) . . . . ?
C25 C26 C32 C35 112.62(19) . . . . ?
C27 C26 C32 C35 -65.6(2) . . . . ?
C25 C26 C32 C33 -7.1(3) . . . . ?
C27 C26 C32 C33 174.67(17) . . . . ?
C25 C26 C32 C34 -126.02(19) . . . . ?
C27 C26 C32 C34 55.7(2) . . . . ?
C6S1 C1S1 C2S1 C3S1 -0.9(5) . . . . ?
C1S1 C2S1 C3S1 C4S1 0.6(5) . . . . ?
C2S1 C3S1 C4S1 C5S1 0.1(4) . . . . ?
C3S1 C4S1 C5S1 C6S1 -0.4(4) . . . . ?
C4S1 C5S1 C6S1 C1S1 0.1(4) . . . . ?
C2S1 C1S1 C6S1 C5S1 0.6(5) . . . . ?
C6S2 C1S2 C2S2 C3S2 -1.1(6) . . . . ?
C1S2 C2S2 C3S2 C4S2 2.5(6) . . . . ?
C2S2 C3S2 C4S2 C5S2 -1.9(5) . . . . ?
C3S2 C4S2 C5S2 C6S2 0.2(4) . . . . ?
C2S2 C1S2 C6S2 C5S2 -0.7(6) . . . . ?
C4S2 C5S2 C6S2 C1S2 1.0(5) . . . . ?
C6S3 C1S3 C2S3 C3S3 0.3(4) . . . . ?
C1S3 C2S3 C3S3 C4S3 0.0(4) . . . . ?
C2S3 C3S3 C4S3 C5S3 0.0(4) . . . . ?
C3S3 C4S3 C5S3 C6S3 -0.2(4) . . . . ?
C4S3 C5S3 C6S3 C1S3 0.5(4) . . . . ?
C2S3 C1S3 C6S3 C5S3 -0.6(4) . . . . ?
